data_7218686
loop_
_publ_author_name
'Janicki, Rafa\/l'
'Mondry, Anna'

_publ_section_title
;
 A new approach to determination of hydration equilibria constants for the
 case of [Er(EDTA)(H2O)n](-) complexes.
;
_journal_issue 48
_journal_name_full 'Physical chemistry chemical physics : PCCP'
_journal_page_first 26823
_journal_page_last 26831
_journal_paper_doi 10.1039/c4cp04093g
_journal_volume 16
_journal_year 2014
_chemical_formula_sum 'C12 H40 Cl Er N8 O20'
_chemical_formula_weight 819.23
_chemical_name_systematic
; 
 ? 
;
_space_group_IT_number 2
_symmetry_cell_setting triclinic
_symmetry_space_group_name_Hall '-P 1'
_symmetry_space_group_name_H-M 'P -1'
_atom_sites_solution_hydrogens geom
_atom_sites_solution_primary direct
_atom_sites_solution_secondary difmap
_audit_creation_method SHELXL-97
_cell_angle_alpha 90.629(10)
_cell_angle_beta 91.510(10)
_cell_angle_gamma 111.09(2)
_cell_formula_units_Z 2
_cell_length_a 11.100(2)
_cell_length_b 11.164(2)
_cell_length_c 13.061(2)
_cell_measurement_reflns_used 3.1140
_cell_measurement_temperature 100(2)
_cell_measurement_theta_min 36.8033
_cell_volume 1509.2(5)
_computing_cell_refinement 'Kuma KM4 software 1999'
_computing_data_collection 'Kuma KM4 software 1999'
_computing_data_reduction 'Kuma KM4 software 2000'
_computing_structure_refinement 'SHELXL-97 (Sheldrick, 1997)'
_computing_structure_solution 'SHELXS-97 (Sheldrick, 1990)'
_diffrn_ambient_temperature 100(2)
_diffrn_detector_area_resol_mean 8.3359
_diffrn_measured_fraction_theta_full 0.997
_diffrn_measured_fraction_theta_max 0.718
_diffrn_measurement_device_type 'Xcalibur, Sapphire2, large Be window'
_diffrn_radiation_monochromator graphite
_diffrn_radiation_source 'Enhance (Mo) X-ray Source'
_diffrn_radiation_type MoK\a
_diffrn_radiation_wavelength 0.7107
_diffrn_reflns_av_R_equivalents 0.0095
_diffrn_reflns_av_sigmaI/netI 0.0114
_diffrn_reflns_limit_h_max 18
_diffrn_reflns_limit_h_min -17
_diffrn_reflns_limit_k_max 15
_diffrn_reflns_limit_k_min -18
_diffrn_reflns_limit_l_max 20
_diffrn_reflns_limit_l_min -21
_diffrn_reflns_number 22610
_diffrn_reflns_theta_full 27.50
_diffrn_reflns_theta_max 36.90
_diffrn_reflns_theta_min 3.12
_exptl_absorpt_coefficient_mu 2.960
_exptl_absorpt_correction_T_max 0.554
_exptl_absorpt_correction_T_min 0.379
_exptl_absorpt_correction_type 'analytical, from the shape'
_exptl_crystal_colour colourless
_exptl_crystal_density_diffrn 1.803
_exptl_crystal_density_method 'not measured'
_exptl_crystal_description irregular
_exptl_crystal_F_000 826
_exptl_crystal_size_max 0.45
_exptl_crystal_size_mid 0.34
_exptl_crystal_size_min 0.28
_refine_diff_density_max 1.022
_refine_diff_density_min -0.400
_refine_diff_density_rms 0.092
_refine_ls_extinction_method none
_refine_ls_goodness_of_fit_ref 1.534
_refine_ls_hydrogen_treatment mixed
_refine_ls_matrix_type full
_refine_ls_number_parameters 435
_refine_ls_number_reflns 10939
_refine_ls_number_restraints 15
_refine_ls_restrained_S_all 1.534
_refine_ls_R_factor_all 0.0180
_refine_ls_R_factor_gt 0.0169
_refine_ls_shift/su_max 0.005
_refine_ls_shift/su_mean 0.000
_refine_ls_structure_factor_coef Fsqd
_refine_ls_weighting_details 'calc w=1/[\s^2^(Fo^2^)+(0.0246P)^2^+0.0000P] where P=(Fo^2^+2Fc^2^)/3'
_refine_ls_weighting_scheme calc
_refine_ls_wR_factor_gt 0.0495
_refine_ls_wR_factor_ref 0.0497
_reflns_number_gt 10489
_reflns_number_total 10939
_reflns_threshold_expression >2sigma(I)
_cod_data_source_file c4cp04093g1.cif
_cod_data_source_block eredtaab
_cod_depositor_comments 'Adding full bibliography for 7218686.cif.'
_cod_original_cell_volume 1509.2(4)
_cod_database_code 7218686

loop_
_symmetry_equiv_pos_as_xyz
'x, y, z'
'-x, -y, -z'

loop_
_atom_site_label
_atom_site_type_symbol
_atom_site_fract_x
_atom_site_fract_y
_atom_site_fract_z
_atom_site_U_iso_or_equiv
_atom_site_adp_type
_atom_site_occupancy
_atom_site_symmetry_multiplicity
_atom_site_calc_flag
_atom_site_refinement_flags
Er Er 0.608120(5) 0.737984(5) 0.711151(4) 0.01118(2) Uani 1 1 d .
Cl1 Cl 1.01071(3) 0.65632(4) 0.33152(3) 0.01994(6) Uani 1 1 d .
O3 O 0.60968(10) 0.93195(10) 0.65287(8) 0.01713(18) Uani 1 1 d .
O7 O 0.66335(11) 1.07692(11) 0.52976(8) 0.0198(2) Uani 1 1 d .
O4 O 0.75158(9) 0.81185(11) 0.84293(7) 0.01663(18) Uani 1 1 d .
O8 O 0.94835(11) 0.91920(13) 0.90795(9) 0.0273(3) Uani 1 1 d .
O2 O 0.61201(10) 0.68611(10) 0.54411(7) 0.01698(19) Uani 1 1 d .
O6 O 0.65490(11) 0.58003(11) 0.41479(8) 0.0209(2) Uani 1 1 d .
O1 O 0.54065(9) 0.54008(10) 0.78524(8) 0.01617(18) Uani 1 1 d .
O5 O 0.57545(11) 0.37442(11) 0.85605(9) 0.0210(2) Uani 1 1 d .
O11 O 0.96599(13) 0.56229(14) 0.24884(11) 0.0335(3) Uani 1 1 d .
O12 O 1.14402(12) 0.73575(13) 0.31631(10) 0.0294(3) Uani 1 1 d .
O13 O 0.93399(13) 0.73536(13) 0.33349(11) 0.0317(3) Uani 1 1 d .
O14 O 1.00263(17) 0.59112(17) 0.42680(12) 0.0448(4) Uani 1 1 d .
OW11 O 0.49230(10) 0.79158(11) 0.84018(8) 0.01786(19) Uani 1 1 d D
OW10 O 0.38848(10) 0.65031(11) 0.66226(8) 0.0185(2) Uani 1 1 d D
OW1 O 1.19865(11) 0.73391(12) 0.59284(9) 0.0211(2) Uani 1 1 d D
OW2 O 0.79268(11) 1.00808(13) 0.12048(9) 0.0249(2) Uani 1 1 d D
OW3 O 0.22502(12) 0.75971(14) 0.81600(10) 0.0286(3) Uani 1 1 d D
OW4 O 1.27241(12) 0.76715(12) 0.12617(10) 0.0250(2) Uani 1 1 d D
OW5 O 0.61427(11) 0.99942(11) 0.96249(8) 0.0205(2) Uani 1 1 d D
OW6 O 1.08981(15) 0.6182(2) -0.02116(17) 0.0540(5) Uani 1 1 d D
N2 N 0.83102(11) 0.88700(12) 0.64750(8) 0.01378(19) Uani 1 1 d .
N1 N 0.76006(11) 0.61277(12) 0.68171(8) 0.0139(2) Uani 1 1 d .
N11 N 0.56984(14) 0.95562(14) 0.26805(10) 0.0231(3) Uani 1 1 d .
H11A H 0.5092 0.9827 0.2837 0.028 Uiso 1 1 calc R
H11B H 0.6203 0.9905 0.2192 0.028 Uiso 1 1 calc R
N12 N 0.67966(13) 0.81786(14) 0.29477(10) 0.0216(2) Uani 1 1 d .
H12A H 0.7300 0.8526 0.2459 0.026 Uiso 1 1 calc R
H12B H 0.6899 0.7559 0.3280 0.026 Uiso 1 1 calc R
N13 N 0.50749(13) 0.80633(13) 0.39474(10) 0.0193(2) Uani 1 1 d .
H13A H 0.4469 0.8335 0.4103 0.023 Uiso 1 1 calc R
H13B H 0.5176 0.7444 0.4280 0.023 Uiso 1 1 calc R
N21 N 0.72097(13) 0.56265(16) 0.14835(11) 0.0270(3) Uani 1 1 d .
H21A H 0.6431 0.5304 0.1690 0.032 Uiso 1 1 calc R
H21B H 0.7797 0.5372 0.1738 0.032 Uiso 1 1 calc R
N22 N 0.66065(13) 0.69149(15) 0.03780(10) 0.0218(3) Uani 1 1 d .
H22A H 0.5826 0.6595 0.0581 0.026 Uiso 1 1 calc R
H22B H 0.6804 0.7493 -0.0082 0.026 Uiso 1 1 calc R
N23 N 0.87074(13) 0.70242(18) 0.04483(13) 0.0320(3) Uani 1 1 d .
H23A H 0.9300 0.6774 0.0699 0.038 Uiso 1 1 calc R
H23B H 0.8891 0.7602 -0.0012 0.038 Uiso 1 1 calc R
C2 C 0.90863(13) 0.81309(14) 0.60838(11) 0.0165(2) Uani 1 1 d .
H2A H 0.9986 0.8690 0.6068 0.020 Uiso 1 1 calc R
H2B H 0.8796 0.7831 0.5389 0.020 Uiso 1 1 calc R
C1 C 0.89680(13) 0.69933(15) 0.67445(11) 0.0171(2) Uani 1 1 d .
H1A H 0.9464 0.6519 0.6456 0.020 Uiso 1 1 calc R
H1B H 0.9325 0.7296 0.7426 0.020 Uiso 1 1 calc R
C3 C 0.74793(13) 0.52428(15) 0.76787(11) 0.0172(2) Uani 1 1 d .
H3A H 0.8068 0.5692 0.8237 0.021 Uiso 1 1 calc R
H3B H 0.7717 0.4528 0.7456 0.021 Uiso 1 1 calc R
C4 C 0.61055(13) 0.47374(14) 0.80552(10) 0.0154(2) Uani 1 1 d .
C5 C 0.71397(14) 0.53708(14) 0.58499(10) 0.0175(2) Uani 1 1 d .
H5A H 0.6484 0.4550 0.6003 0.021 Uiso 1 1 calc R
H5B H 0.7855 0.5204 0.5548 0.021 Uiso 1 1 calc R
C6 C 0.65783(13) 0.60557(14) 0.50761(10) 0.0154(2) Uani 1 1 d .
C7 C 0.80773(13) 0.96837(14) 0.56679(10) 0.0162(2) Uani 1 1 d .
H7A H 0.8004 0.9254 0.5007 0.019 Uiso 1 1 calc R
H7B H 0.8809 1.0487 0.5656 0.019 Uiso 1 1 calc R
C8 C 0.68495(13) 0.99644(14) 0.58418(10) 0.0150(2) Uani 1 1 d .
C9 C 0.89727(14) 0.96743(14) 0.73785(10) 0.0169(2) Uani 1 1 d .
H9A H 0.8715 1.0416 0.7422 0.020 Uiso 1 1 calc R
H9B H 0.9899 0.9982 0.7289 0.020 Uiso 1 1 calc R
C10 C 0.86629(13) 0.89452(14) 0.83736(10) 0.0167(2) Uani 1 1 d .
C11 C 0.58563(14) 0.86011(15) 0.31918(10) 0.0175(2) Uani 1 1 d .
C12 C 0.75051(14) 0.65168(16) 0.07741(11) 0.0206(3) Uani 1 1 d .
H111 H 0.529(2) 0.8532(16) 0.8822(14) 0.032(6) Uiso 1 1 d D
H112 H 0.4120(6) 0.7775(19) 0.8346(15) 0.015(4) Uiso 1 1 d D
H101 H 0.3390(18) 0.685(2) 0.6350(16) 0.028(6) Uiso 1 1 d D
H102 H 0.370(2) 0.5760(11) 0.6365(18) 0.039(7) Uiso 1 1 d D
H11 H 1.140(2) 0.676(2) 0.559(2) 0.062(9) Uiso 1 1 d D
H12 H 1.232(3) 0.8110(12) 0.574(3) 0.092(13) Uiso 1 1 d D
H22 H 0.8693(10) 1.013(3) 0.110(2) 0.048(8) Uiso 1 1 d D
H31 H 0.1784(19) 0.790(2) 0.8507(16) 0.031(6) Uiso 1 1 d D
H32 H 0.205(2) 0.737(2) 0.7536(7) 0.035(6) Uiso 1 1 d D
H41 H 1.240(2) 0.767(2) 0.1843(9) 0.034(6) Uiso 1 1 d D
H42 H 1.3307(18) 0.735(2) 0.132(2) 0.041(7) Uiso 1 1 d D
H51 H 0.646(3) 1.0707(16) 0.933(2) 0.075(11) Uiso 1 1 d D
H61 H 1.143(3) 0.654(3) 0.0270(18) 0.077(11) Uiso 1 1 d D
H62 H 1.129(4) 0.630(9) -0.0774(17) 0.36(6) Uiso 1 1 d D

loop_
_atom_site_aniso_label
_atom_site_aniso_U_11
_atom_site_aniso_U_22
_atom_site_aniso_U_33
_atom_site_aniso_U_23
_atom_site_aniso_U_13
_atom_site_aniso_U_12
Er 0.01114(3) 0.01139(3) 0.01134(3) 0.00060(2) 0.00136(2) 0.00437(2)
Cl1 0.02019(15) 0.01900(15) 0.02074(14) 0.00070(13) -0.00048(11) 0.00727(14)
O3 0.0180(5) 0.0161(5) 0.0189(4) 0.0042(4) 0.0047(3) 0.0076(4)
O7 0.0201(5) 0.0200(5) 0.0201(5) 0.0057(4) 0.0008(4) 0.0082(4)
O4 0.0135(4) 0.0201(5) 0.0140(4) 0.0021(4) 0.0007(3) 0.0031(4)
O8 0.0196(5) 0.0331(7) 0.0187(5) 0.0040(5) -0.0054(4) -0.0028(5)
O2 0.0208(5) 0.0182(5) 0.0145(4) -0.0011(4) 0.0008(3) 0.0101(4)
O6 0.0300(6) 0.0170(5) 0.0150(4) -0.0024(4) 0.0025(4) 0.0076(5)
O1 0.0137(4) 0.0163(5) 0.0203(4) 0.0047(4) 0.0032(3) 0.0072(4)
O5 0.0189(5) 0.0205(5) 0.0265(5) 0.0109(4) 0.0084(4) 0.0097(4)
O11 0.0285(6) 0.0340(7) 0.0405(7) -0.0164(6) -0.0124(5) 0.0159(6)
O12 0.0196(5) 0.0308(7) 0.0343(6) -0.0057(5) 0.0037(4) 0.0048(5)
O13 0.0284(6) 0.0269(6) 0.0439(7) -0.0003(6) 0.0080(5) 0.0145(6)
O14 0.0501(9) 0.0427(9) 0.0325(7) 0.0167(7) -0.0074(6) 0.0059(8)
OW11 0.0138(4) 0.0200(5) 0.0185(4) -0.0053(4) 0.0017(3) 0.0046(4)
OW10 0.0159(4) 0.0177(5) 0.0234(5) -0.0060(4) -0.0046(3) 0.0086(4)
OW1 0.0173(5) 0.0240(6) 0.0216(5) 0.0059(4) 0.0008(4) 0.0069(5)
OW2 0.0192(5) 0.0275(6) 0.0244(5) 0.0023(5) 0.0012(4) 0.0042(5)
OW3 0.0218(5) 0.0368(7) 0.0274(6) -0.0106(5) 0.0000(4) 0.0111(5)
OW4 0.0217(5) 0.0227(6) 0.0337(6) 0.0091(5) 0.0060(4) 0.0113(5)
OW5 0.0218(5) 0.0173(5) 0.0210(5) -0.0010(4) 0.0003(4) 0.0054(4)
OW6 0.0259(7) 0.0606(12) 0.0676(12) -0.0301(10) -0.0033(7) 0.0075(8)
N2 0.0146(5) 0.0135(5) 0.0137(4) 0.0017(4) 0.0017(3) 0.0055(4)
N1 0.0130(5) 0.0135(5) 0.0153(4) 0.0034(4) 0.0031(4) 0.0047(4)
N11 0.0243(6) 0.0259(7) 0.0230(6) 0.0091(5) 0.0073(5) 0.0131(6)
N12 0.0224(6) 0.0235(6) 0.0223(5) 0.0028(5) 0.0039(4) 0.0122(6)
N13 0.0211(6) 0.0197(6) 0.0191(5) 0.0049(5) 0.0028(4) 0.0095(5)
N21 0.0166(6) 0.0332(8) 0.0301(7) 0.0133(6) 0.0012(5) 0.0073(6)
N22 0.0180(6) 0.0301(7) 0.0195(5) 0.0093(5) 0.0053(4) 0.0106(6)
N23 0.0163(6) 0.0416(9) 0.0392(8) 0.0207(7) 0.0078(5) 0.0107(6)
C2 0.0147(6) 0.0160(6) 0.0195(5) 0.0044(5) 0.0064(4) 0.0060(5)
C1 0.0120(5) 0.0179(6) 0.0221(6) 0.0041(5) 0.0049(4) 0.0060(5)
C3 0.0149(6) 0.0191(6) 0.0199(6) 0.0076(5) 0.0044(4) 0.0086(5)
C4 0.0143(5) 0.0169(6) 0.0159(5) 0.0013(5) 0.0019(4) 0.0065(5)
C5 0.0214(6) 0.0144(6) 0.0179(5) -0.0007(5) 0.0030(4) 0.0080(6)
C6 0.0155(5) 0.0126(6) 0.0161(5) -0.0011(5) 0.0026(4) 0.0025(5)
C7 0.0169(6) 0.0168(6) 0.0154(5) 0.0035(5) 0.0035(4) 0.0063(5)
C8 0.0156(5) 0.0134(6) 0.0152(5) 0.0014(5) 0.0009(4) 0.0041(5)
C9 0.0166(6) 0.0153(6) 0.0158(5) 0.0008(5) 0.0000(4) 0.0020(5)
C10 0.0159(6) 0.0172(6) 0.0148(5) 0.0005(5) 0.0006(4) 0.0031(5)
C11 0.0173(6) 0.0179(6) 0.0168(5) -0.0014(5) -0.0011(4) 0.0058(5)
C12 0.0162(6) 0.0259(8) 0.0196(6) 0.0032(6) 0.0017(5) 0.0072(6)

loop_
_atom_type_symbol
_atom_type_description
_atom_type_scat_dispersion_real
_atom_type_scat_dispersion_imag
_atom_type_scat_source
C C 0.0033 0.0016 'International Tables Vol C Tables 4.2.6.8 and 6.1.1.4'
H H 0.0000 0.0000 'International Tables Vol C Tables 4.2.6.8 and 6.1.1.4'
N N 0.0061 0.0033 'International Tables Vol C Tables 4.2.6.8 and 6.1.1.4'
O O 0.0106 0.0060 'International Tables Vol C Tables 4.2.6.8 and 6.1.1.4'
Cl Cl 0.1484 0.1585 'International Tables Vol C Tables 4.2.6.8 and 6.1.1.4'
Er Er -0.2586 4.9576 'International Tables Vol C Tables 4.2.6.8 and 6.1.1.4'

loop_
_geom_angle_atom_site_label_1
_geom_angle_atom_site_label_2
_geom_angle_atom_site_label_3
_geom_angle
O4 Er O2 137.22(4)
O4 Er O1 88.17(4)
O2 Er O1 101.99(4)
O4 Er O3 98.30(4)
O2 Er O3 85.28(4)
O1 Er O3 161.17(4)
O4 Er OW10 145.45(4)
O2 Er OW10 76.94(4)
O1 Er OW10 76.98(4)
O3 Er OW10 88.00(4)
O4 Er OW11 75.20(4)
O2 Er OW11 146.40(4)
O1 Er OW11 84.55(4)
O3 Er OW11 80.10(4)
OW10 Er OW11 72.50(4)
O4 Er N1 78.67(4)
O2 Er N1 68.28(3)
O1 Er N1 66.41(4)
O3 Er N1 132.13(4)
OW10 Er N1 121.25(4)
OW11 Er N1 141.27(4)
O4 Er N2 69.03(4)
O2 Er N2 73.92(4)
O1 Er N2 132.53(3)
O3 Er N2 66.05(4)
OW10 Er N2 142.08(4)
OW11 Er N2 125.20(4)
N1 Er N2 68.51(4)
O13 Cl1 O14 110.28(10)
O13 Cl1 O11 110.05(8)
O14 Cl1 O11 109.12(10)
O13 Cl1 O12 109.33(8)
O14 Cl1 O12 108.87(9)
O11 Cl1 O12 109.17(8)
C8 O3 Er 123.99(9)
C10 O4 Er 125.83(9)
C6 O2 Er 126.40(9)
C4 O1 Er 126.15(9)
C7 N2 C9 110.00(11)
C7 N2 C2 110.71(10)
C9 N2 C2 110.50(10)
C7 N2 Er 107.98(8)
C9 N2 Er 105.33(8)
C2 N2 Er 112.14(9)
C3 N1 C1 109.61(11)
C3 N1 C5 109.47(11)
C1 N1 C5 110.53(11)
C3 N1 Er 108.50(7)
C1 N1 Er 112.16(8)
C5 N1 Er 106.48(8)
N2 C2 C1 111.62(11)
N1 C1 C2 111.30(11)
N1 C3 C4 110.96(11)
O5 C4 O1 124.57(13)
O5 C4 C3 118.49(12)
O1 C4 C3 116.90(13)
N1 C5 C6 112.57(11)
O6 C6 O2 123.04(13)
O6 C6 C5 120.53(12)
O2 C6 C5 116.41(11)
N2 C7 C8 111.82(11)
O7 C8 O3 124.63(13)
O7 C8 C7 118.15(13)
O3 C8 C7 117.20(12)
N2 C9 C10 112.42(12)
O8 C10 O4 123.82(14)
O8 C10 C9 120.12(14)
O4 C10 C9 116.02(12)
N11 C11 N13 119.89(13)
N11 C11 N12 120.04(14)
N13 C11 N12 120.07(14)
N21 C12 N22 120.39(14)
N21 C12 N23 120.57(14)
N22 C12 N23 119.04(15)

loop_
_geom_bond_atom_site_label_1
_geom_bond_atom_site_label_2
_geom_bond_distance
Er O4 2.2489(10)
Er O2 2.2566(9)
Er O1 2.2964(11)
Er O3 2.2975(11)
Er OW10 2.3445(10)
Er OW11 2.3444(10)
Er N1 2.5816(11)
Er N2 2.5995(12)
Cl1 O13 1.4303(13)
Cl1 O14 1.4371(15)
Cl1 O11 1.4445(13)
Cl1 O12 1.4460(13)
O3 C8 1.2815(18)
O7 C8 1.2368(18)
O4 C10 1.2803(18)
O8 C10 1.2351(17)
O2 C6 1.2754(16)
O6 C6 1.2393(16)
O1 C4 1.2757(16)
O5 C4 1.2391(19)
N2 C7 1.4761(18)
N2 C9 1.4818(17)
N2 C2 1.4863(17)
N1 C3 1.4823(18)
N1 C1 1.4835(18)
N1 C5 1.4843(17)
N11 C11 1.326(2)
N12 C11 1.3348(18)
N13 C11 1.330(2)
N21 C12 1.325(2)
N22 C12 1.3254(19)
N23 C12 1.332(2)
C2 C1 1.511(2)
C3 C4 1.5205(19)
C5 C6 1.523(2)
C7 C8 1.5261(18)
C9 C10 1.522(2)
